data_4085890
loop_
_publ_author_name
'Hao, Zhiqiang'
'Xu, Bin'
'Gao, Wei'
'Han, Yuxi'
'Zeng, Guang'
'Zhang, Jingshun'
'Li, Guanghua'
'Mu, Ying'

_publ_section_title
;
 Chromium Complexes withN,N,N-Tridentate Quinolinyl Anilido-Imine Ligand:
 Synthesis, Characterization, and Catalysis in Ethylene Polymerization
;
_journal_issue 12
_journal_name_full Organometallics
_journal_page_first 2783
_journal_paper_doi 10.1021/acs.organomet.5b00247
_journal_volume 34
_journal_year 2015
_chemical_formula_sum 'C56 H56 Cl Cr N6'
_chemical_formula_weight 900.52
_chemical_name_systematic
; 
 ? 
;
_space_group_IT_number 2
_symmetry_cell_setting triclinic
_symmetry_space_group_name_Hall '-P 1'
_symmetry_space_group_name_H-M 'P -1'
_atom_sites_solution_hydrogens geom
_atom_sites_solution_primary direct
_atom_sites_solution_secondary difmap
_audit_creation_method SHELXL-97
_cell_angle_alpha 77.712(2)
_cell_angle_beta 78.893(2)
_cell_angle_gamma 73.836(2)
_cell_formula_units_Z 2
_cell_length_a 11.7689(10)
_cell_length_b 15.0736(13)
_cell_length_c 16.3364(13)
_cell_measurement_reflns_used 1403
_cell_measurement_temperature 185(2)
_cell_measurement_theta_max 20.17
_cell_measurement_theta_min 2.38
_cell_volume 2692.1(4)
_computing_cell_refinement 'Bruker SMART'
_computing_data_collection 'Bruker SMART'
_computing_data_reduction 'Bruker SAINT'
_computing_molecular_graphics 'Bruker SHELXTL'
_computing_publication_material 'Bruker SHELXTL'
_computing_structure_refinement 'SHELXL-97 (Sheldrick, 1997)'
_computing_structure_solution 'SHELXS-97 (Sheldrick, 1990)'
_diffrn_ambient_temperature 185(2)
_diffrn_measured_fraction_theta_full 0.974
_diffrn_measured_fraction_theta_max 0.974
_diffrn_measurement_device_type 'CCD area detector'
_diffrn_measurement_method 'phi and omega scan'
_diffrn_radiation_monochromator graphite
_diffrn_radiation_source 'fine-focus sealed tube'
_diffrn_radiation_type MoK\a
_diffrn_radiation_wavelength 0.71073
_diffrn_reflns_av_R_equivalents 0.0489
_diffrn_reflns_av_sigmaI/netI 0.1318
_diffrn_reflns_limit_h_max 14
_diffrn_reflns_limit_h_min -12
_diffrn_reflns_limit_k_max 18
_diffrn_reflns_limit_k_min -18
_diffrn_reflns_limit_l_max 17
_diffrn_reflns_limit_l_min -20
_diffrn_reflns_number 14574
_diffrn_reflns_theta_full 26.04
_diffrn_reflns_theta_max 26.04
_diffrn_reflns_theta_min 1.75
_exptl_absorpt_coefficient_mu 0.301
_exptl_absorpt_correction_T_max 0.9647
_exptl_absorpt_correction_T_min 0.9534
_exptl_absorpt_correction_type multi-scan
_exptl_absorpt_process_details 'SADABS; Bruker, 2000'
_exptl_crystal_colour purple
_exptl_crystal_density_diffrn 1.111
_exptl_crystal_density_method 'not measured'
_exptl_crystal_description block
_exptl_crystal_F_000 950
_exptl_crystal_size_max 0.16
_exptl_crystal_size_mid 0.15
_exptl_crystal_size_min 0.12
_refine_diff_density_max 1.787
_refine_diff_density_min -0.541
_refine_diff_density_rms 0.173
_refine_ls_extinction_method none
_refine_ls_goodness_of_fit_ref 1.070
_refine_ls_hydrogen_treatment constr
_refine_ls_matrix_type full
_refine_ls_number_parameters 567
_refine_ls_number_reflns 10352
_refine_ls_number_restraints 0
_refine_ls_restrained_S_all 1.070
_refine_ls_R_factor_all 0.1652
_refine_ls_R_factor_gt 0.0996
_refine_ls_shift/su_max 0.000
_refine_ls_shift/su_mean 0.000
_refine_ls_structure_factor_coef Fsqd
_refine_ls_weighting_details 'calc w=1/[\s^2^(Fo^2^)+(0.1946P)^2^+0.0000P] where P=(Fo^2^+2Fc^2^)/3'
_refine_ls_weighting_scheme calc
_refine_ls_wR_factor_gt 0.2837
_refine_ls_wR_factor_ref 0.3410
_reflns_number_gt 5906
_reflns_number_total 10352
_reflns_threshold_expression >2sigma(I)
_cod_data_source_file om5b00247_si_001.cif
_cod_data_source_block Complex_2c
_cod_depositor_comments
;
The following automatic conversions were performed:

'_symmetry_cell_setting' value 'Triclinic' changed to 'triclinic'
according to
/usr/data/users/saulius/crontab/automatic-downloads/rss-feeds/ACS/lib/dictionaries/cif_core.dic
dictionary named 'cif_core.dic' version 2.4.2 from 2011-04-26.

'_exptl_absorpt_correction_type' value 'Multi-scan' changed to
'multi-scan' according to
/usr/data/users/saulius/crontab/automatic-downloads/rss-feeds/ACS/lib/dictionaries/cif_core.dic
dictionary named 'cif_core.dic' version 2.4.2 from 2011-04-26.

Automatic conversion script
Id: cif_fix_values 3271 2015-04-21 07:52:19Z andrius 

 Adding full bibliography for 4085889--4085894.cif.
;
_cod_original_sg_symbol_H-M P-1
_cod_database_code 4085890

loop_
_symmetry_equiv_pos_as_xyz
'x, y, z'
'-x, -y, -z'

loop_
_atom_site_label
_atom_site_type_symbol
_atom_site_fract_x
_atom_site_fract_y
_atom_site_fract_z
_atom_site_U_iso_or_equiv
_atom_site_adp_type
_atom_site_occupancy
_atom_site_symmetry_multiplicity
_atom_site_calc_flag
_atom_site_refinement_flags
C1 C 0.5284 0.2855 0.3809 0.025 Uani 1 1 d .
C2 C 0.6323 0.2999 0.3272 0.032 Uani 1 1 d .
H2 H 0.6342 0.3612 0.2979 0.038 Uiso 1 1 calc R
C3 C 0.7318(6) 0.2270(5) 0.3159(5) 0.0399(18) Uani 1 1 d .
H3 H 0.8016 0.2398 0.2807 0.048 Uiso 1 1 calc R
C4 C 0.7330(6) 0.1355(6) 0.3546(5) 0.045(2) Uani 1 1 d .
H4 H 0.8020 0.0857 0.3463 0.055 Uiso 1 1 calc R
C5 C 0.6310(6) 0.1197(5) 0.4053(5) 0.0372(17) Uani 1 1 d .
H5 H 0.6315 0.0578 0.4339 0.045 Uiso 1 1 calc R
C6 C 0.5252(6) 0.1909(5) 0.4172(4) 0.0294(15) Uani 1 1 d .
C7 C 0.4222(6) 0.1626(4) 0.4640(4) 0.0294(15) Uani 1 1 d .
H7 H 0.4364 0.1019 0.4976 0.035 Uiso 1 1 calc R
C8 C 0.4366(5) 0.4480(4) 0.3874(4) 0.0246(14) Uani 1 1 d .
C9 C 0.5340(6) 0.4772(5) 0.4020(4) 0.0292(15) Uani 1 1 d .
H9 H 0.6040 0.4315 0.4170 0.035 Uiso 1 1 calc R
C10 C 0.5294(6) 0.5721(5) 0.3950(4) 0.0339(16) Uani 1 1 d .
H10 H 0.5969 0.5893 0.4045 0.041 Uiso 1 1 calc R
C11 C 0.4298(6) 0.6416(5) 0.3745(4) 0.0363(17) Uani 1 1 d .
H11 H 0.4297 0.7057 0.3689 0.044 Uiso 1 1 calc R
C12 C 0.3274(6) 0.6167(5) 0.3619(4) 0.0300(15) Uani 1 1 d .
C13 C 0.3329(6) 0.5197(4) 0.3688(4) 0.0246(14) Uani 1 1 d .
C14 C 0.2199(6) 0.6822(4) 0.3418(4) 0.0353(17) Uani 1 1 d .
H14 H 0.2140 0.7475 0.3339 0.042 Uiso 1 1 calc R
C15 C 0.1244(6) 0.6507(5) 0.3339(4) 0.0331(16) Uani 1 1 d .
H15 H 0.0522 0.6941 0.3201 0.040 Uiso 1 1 calc R
C16 C 0.1339(6) 0.5560(4) 0.3459(4) 0.0271(14) Uani 1 1 d .
H16 H 0.0658 0.5356 0.3426 0.033 Uiso 1 1 calc R
C17 C 0.2248(6) 0.1667(4) 0.5259(4) 0.0269(14) Uani 1 1 d .
C18 C 0.1436(6) 0.1355(4) 0.4932(5) 0.0322(16) Uani 1 1 d .
C19 C 0.0535(6) 0.1030(4) 0.5497(5) 0.0396(19) Uani 1 1 d .
H19 H -0.0030 0.0824 0.5290 0.048 Uiso 1 1 calc R
C20 C 0.0452(7) 0.1004(5) 0.6363(5) 0.045(2) Uani 1 1 d .
H20 H -0.0188 0.0806 0.6739 0.055 Uiso 1 1 calc R
C21 C 0.1293(7) 0.1262(5) 0.6677(5) 0.0432(19) Uani 1 1 d .
H21 H 0.1247 0.1210 0.7271 0.052 Uiso 1 1 calc R
C22 C 0.2212(6) 0.1600(4) 0.6141(4) 0.0323(16) Uani 1 1 d .
C23 C 0.1615(6) 0.1286(5) 0.3999(5) 0.0352(17) Uani 1 1 d .
H23 H 0.2001 0.1793 0.3674 0.042 Uiso 1 1 calc R
C24 C 0.0439(7) 0.1415(5) 0.3658(6) 0.046(2) Uani 1 1 d .
H24A H 0.0119 0.0864 0.3889 0.069 Uiso 1 1 calc R
H24B H 0.0589 0.1489 0.3039 0.069 Uiso 1 1 calc R
H24C H -0.0141 0.1974 0.3829 0.069 Uiso 1 1 calc R
C25 C 0.2476(7) 0.0337(5) 0.3858(5) 0.047(2) Uani 1 1 d .
H25A H 0.3246 0.0292 0.4030 0.070 Uiso 1 1 calc R
H25B H 0.2594 0.0287 0.3257 0.070 Uiso 1 1 calc R
H25C H 0.2136 -0.0172 0.4197 0.070 Uiso 1 1 calc R
C26 C 0.3145(7) 0.1851(5) 0.6522(5) 0.0396(18) Uani 1 1 d .
H26 H 0.3586 0.2233 0.6061 0.048 Uiso 1 1 calc R
C27 C 0.2607(8) 0.2427(6) 0.7237(5) 0.052(2) Uani 1 1 d .
H27A H 0.2073 0.3020 0.7017 0.077 Uiso 1 1 calc R
H27B H 0.3252 0.2557 0.7458 0.077 Uiso 1 1 calc R
H27C H 0.2154 0.2073 0.7693 0.077 Uiso 1 1 calc R
C28 C 0.4067(8) 0.0942(6) 0.6858(6) 0.055(2) Uani 1 1 d .
H28A H 0.3652 0.0544 0.7299 0.083 Uiso 1 1 calc R
H28B H 0.4667 0.1110 0.7095 0.083 Uiso 1 1 calc R
H28C H 0.4461 0.0600 0.6391 0.083 Uiso 1 1 calc R
C29 C 0.3959(6) 0.2947(5) 0.2285(4) 0.0266(14) Uani 1 1 d .
C30 C 0.4578(6) 0.2000(5) 0.2318(4) 0.0339(16) Uani 1 1 d .
H30 H 0.4285 0.1534 0.2724 0.041 Uiso 1 1 calc R
C31 C 0.5621(7) 0.1740(5) 0.1758(5) 0.0406(18) Uani 1 1 d .
H31 H 0.6042 0.1100 0.1788 0.049 Uiso 1 1 calc R
C32 C 0.6042(7) 0.2426(5) 0.1152(5) 0.0412(18) Uani 1 1 d .
H32 H 0.6748 0.2251 0.0767 0.049 Uiso 1 1 calc R
C33 C 0.5437(6) 0.3351(5) 0.1113(4) 0.0303(15) Uani 1 1 d .
H33 H 0.5730 0.3812 0.0700 0.036 Uiso 1 1 calc R
C34 C 0.4394(5) 0.3627(4) 0.1673(4) 0.0243(14) Uani 1 1 d .
C35 C 0.3794(6) 0.4612(4) 0.1647(4) 0.0255(14) Uani 1 1 d .
H35 H 0.3266 0.4803 0.2131 0.031 Uiso 1 1 calc R
C36 C 0.1865(6) 0.3375(5) 0.2491(4) 0.0264(14) Uani 1 1 d .
C37 C 0.1758(6) 0.3358(5) 0.1643(4) 0.0370(17) Uani 1 1 d .
H37 H 0.2462 0.3193 0.1253 0.044 Uiso 1 1 calc R
C38 C 0.0657(7) 0.3577(6) 0.1369(5) 0.0417(19) Uani 1 1 d .
H38 H 0.0634 0.3553 0.0796 0.050 Uiso 1 1 calc R
C39 C -0.0415(6) 0.3829(5) 0.1891(4) 0.0372(17) Uani 1 1 d .
H39 H -0.1157 0.3997 0.1679 0.045 Uiso 1 1 calc R
C40 C -0.0369(6) 0.3828(5) 0.2753(4) 0.0305(15) Uani 1 1 d .
C41 C 0.0743(5) 0.3590(4) 0.3052(4) 0.0237(13) Uani 1 1 d .
C42 C -0.1378(6) 0.4035(5) 0.3363(5) 0.0346(16) Uani 1 1 d .
H42 H -0.2151 0.4231 0.3195 0.042 Uiso 1 1 calc R
C43 C -0.1270(6) 0.3960(5) 0.4187(5) 0.0352(16) Uani 1 1 d .
H43 H -0.1961 0.4074 0.4597 0.042 Uiso 1 1 calc R
C44 C -0.0131(6) 0.3714(5) 0.4428(4) 0.0306(15) Uani 1 1 d .
H44 H -0.0065 0.3657 0.5008 0.037 Uiso 1 1 calc R
C45 C 0.3405(6) 0.6186(5) 0.1071(4) 0.0311(15) Uani 1 1 d .
C46 C 0.4192(7) 0.6739(5) 0.1049(4) 0.0379(17) Uani 1 1 d .
C47 C 0.3704(9) 0.7679(6) 0.1148(5) 0.053(2) Uani 1 1 d .
H47 H 0.4210 0.8066 0.1165 0.064 Uiso 1 1 calc R
C48 C 0.2484(10) 0.8033(6) 0.1219(6) 0.064(3) Uani 1 1 d .
H48 H 0.2154 0.8666 0.1296 0.077 Uiso 1 1 calc R
C49 C 0.1727(9) 0.7490(6) 0.1181(5) 0.056(2) Uani 1 1 d .
H49 H 0.0894 0.7765 0.1202 0.067 Uiso 1 1 calc R
C50 C 0.2166(7) 0.6550(5) 0.1113(4) 0.0374(17) Uani 1 1 d .
C51 C 0.5535(7) 0.6333(5) 0.0904(5) 0.0408(18) Uani 1 1 d .
H51 H 0.5692 0.5882 0.0503 0.049 Uiso 1 1 calc R
C52 C 0.6251(8) 0.7054(7) 0.0503(6) 0.059(2) Uani 1 1 d .
H52A H 0.5911 0.7442 0.0004 0.088 Uiso 1 1 calc R
H52B H 0.7084 0.6732 0.0334 0.088 Uiso 1 1 calc R
H52C H 0.6219 0.7453 0.0913 0.088 Uiso 1 1 calc R
C53 C 0.6022(8) 0.5774(6) 0.1724(5) 0.054(2) Uani 1 1 d .
H53A H 0.5905 0.6198 0.2129 0.081 Uiso 1 1 calc R
H53B H 0.6877 0.5484 0.1594 0.081 Uiso 1 1 calc R
H53C H 0.5595 0.5285 0.1970 0.081 Uiso 1 1 calc R
C54 C 0.1374(7) 0.5964(6) 0.1024(5) 0.0430(19) Uani 1 1 d .
H54 H 0.1587 0.5355 0.1418 0.052 Uiso 1 1 calc R
C55 C 0.1619(8) 0.5739(7) 0.0121(5) 0.054(2) Uani 1 1 d .
H55A H 0.1332 0.6311 -0.0276 0.081 Uiso 1 1 calc R
H55B H 0.1200 0.5268 0.0099 0.081 Uiso 1 1 calc R
H55C H 0.2479 0.5496 -0.0037 0.081 Uiso 1 1 calc R
C56 C 0.0051(8) 0.6388(7) 0.1259(7) 0.070(3) Uani 1 1 d .
H56A H -0.0098 0.6527 0.1835 0.105 Uiso 1 1 calc R
H56B H -0.0403 0.5943 0.1231 0.105 Uiso 1 1 calc R
H56C H -0.0200 0.6968 0.0862 0.105 Uiso 1 1 calc R
Cl1 Cl 0.19564(14) 0.39047(11) 0.53756(10) 0.0280(4) Uani 1 1 d .
Cr1 Cr 0.26096(8) 0.34697(7) 0.40357(6) 0.0208(3) Uani 1 1 d .
N1 N 0.4283(4) 0.3569(3) 0.3954(3) 0.0241(12) Uani 1 1 d .
N2 N 0.3105(5) 0.2097(4) 0.4665(3) 0.0263(12) Uani 1 1 d .
N3 N 0.2343(4) 0.4914(4) 0.3619(3) 0.0233(11) Uani 1 1 d .
N4 N 0.2867(4) 0.3180(3) 0.2849(3) 0.0222(11) Uani 1 1 d .
N5 N 0.3951(5) 0.5229(4) 0.0999(3) 0.0289(12) Uani 1 1 d .
N6 N 0.0865(4) 0.3558(3) 0.3874(3) 0.0223(11) Uani 1 1 d .

loop_
_atom_site_aniso_label
_atom_site_aniso_U_11
_atom_site_aniso_U_22
_atom_site_aniso_U_33
_atom_site_aniso_U_23
_atom_site_aniso_U_13
_atom_site_aniso_U_12
C1 0.018 0.027 0.033 -0.001 -0.009 -0.010
C2 0.031 0.027 0.036 0.001 -0.009 -0.006
C3 0.022(4) 0.043(4) 0.054(5) -0.008(4) 0.003(3) -0.013(3)
C4 0.022(4) 0.043(5) 0.064(5) -0.005(4) -0.005(4) 0.001(3)
C5 0.029(4) 0.021(3) 0.060(5) 0.002(3) -0.016(3) -0.003(3)
C6 0.022(3) 0.027(3) 0.035(4) 0.004(3) -0.009(3) -0.001(3)
C7 0.031(4) 0.022(3) 0.033(4) 0.005(3) -0.009(3) -0.008(3)
C8 0.023(3) 0.030(3) 0.021(3) 0.000(3) -0.003(3) -0.009(3)
C9 0.025(4) 0.037(4) 0.026(3) 0.000(3) -0.003(3) -0.013(3)
C10 0.038(4) 0.037(4) 0.036(4) -0.006(3) -0.005(3) -0.026(3)
C11 0.043(4) 0.028(4) 0.038(4) -0.002(3) 0.000(3) -0.016(3)
C12 0.037(4) 0.026(3) 0.024(3) 0.000(3) -0.001(3) -0.010(3)
C13 0.032(4) 0.022(3) 0.018(3) 0.001(2) -0.001(3) -0.007(3)
C14 0.044(4) 0.016(3) 0.039(4) 0.005(3) -0.001(3) -0.007(3)
C15 0.029(4) 0.025(3) 0.036(4) 0.002(3) -0.004(3) 0.001(3)
C16 0.022(3) 0.026(3) 0.029(4) -0.001(3) -0.006(3) 0.001(3)
C17 0.027(4) 0.020(3) 0.030(4) 0.001(3) -0.003(3) -0.005(3)
C18 0.026(4) 0.018(3) 0.047(4) 0.007(3) -0.007(3) -0.005(3)
C19 0.029(4) 0.015(3) 0.067(6) 0.007(3) -0.006(4) -0.005(3)
C20 0.038(4) 0.029(4) 0.054(5) 0.008(3) 0.013(4) -0.007(3)
C21 0.048(5) 0.028(4) 0.042(4) 0.005(3) 0.006(4) -0.006(4)
C22 0.033(4) 0.019(3) 0.040(4) -0.001(3) -0.002(3) -0.004(3)
C23 0.036(4) 0.026(4) 0.045(4) -0.003(3) -0.012(3) -0.009(3)
C24 0.040(5) 0.038(4) 0.069(6) -0.003(4) -0.021(4) -0.020(4)
C25 0.052(5) 0.036(4) 0.052(5) -0.010(4) -0.009(4) -0.006(4)
C26 0.051(5) 0.029(4) 0.031(4) 0.005(3) -0.010(3) -0.002(3)
C27 0.071(6) 0.046(5) 0.034(4) -0.004(4) -0.010(4) -0.008(4)
C28 0.054(5) 0.052(5) 0.052(5) 0.002(4) -0.025(4) 0.002(4)
C29 0.022(3) 0.034(4) 0.024(3) -0.003(3) -0.008(3) -0.005(3)
C30 0.039(4) 0.026(3) 0.032(4) 0.003(3) -0.004(3) -0.006(3)
C31 0.039(4) 0.029(4) 0.045(5) -0.006(3) -0.003(4) 0.002(3)
C32 0.034(4) 0.045(5) 0.036(4) -0.006(3) 0.004(3) -0.002(3)
C33 0.028(4) 0.032(4) 0.026(4) 0.000(3) 0.000(3) -0.007(3)
C34 0.025(3) 0.021(3) 0.026(3) 0.003(3) -0.007(3) -0.007(3)
C35 0.025(3) 0.031(3) 0.019(3) -0.003(3) 0.001(3) -0.008(3)
C36 0.024(3) 0.031(4) 0.024(3) -0.002(3) -0.005(3) -0.009(3)
C37 0.033(4) 0.050(5) 0.026(4) -0.004(3) -0.003(3) -0.009(3)
C38 0.040(4) 0.059(5) 0.026(4) -0.003(4) -0.014(3) -0.010(4)
C39 0.027(4) 0.056(5) 0.035(4) -0.002(4) -0.015(3) -0.018(3)
C40 0.024(4) 0.031(4) 0.036(4) -0.004(3) -0.008(3) -0.005(3)
C41 0.022(3) 0.020(3) 0.028(3) -0.002(3) -0.006(3) -0.005(3)
C42 0.017(3) 0.039(4) 0.052(5) -0.010(3) -0.004(3) -0.013(3)
C43 0.026(4) 0.035(4) 0.042(4) -0.011(3) 0.008(3) -0.010(3)
C44 0.025(4) 0.035(4) 0.033(4) -0.007(3) -0.002(3) -0.011(3)
C45 0.039(4) 0.028(3) 0.020(3) -0.003(3) 0.002(3) -0.003(3)
C46 0.046(5) 0.035(4) 0.025(4) 0.004(3) -0.001(3) -0.006(3)
C47 0.076(7) 0.035(4) 0.046(5) 0.001(4) 0.001(4) -0.024(4)
C48 0.091(8) 0.034(5) 0.056(6) -0.003(4) -0.002(5) -0.009(5)
C49 0.066(6) 0.030(4) 0.046(5) 0.007(4) 0.003(4) 0.013(4)
C50 0.044(5) 0.037(4) 0.028(4) 0.000(3) -0.008(3) -0.008(3)
C51 0.053(5) 0.043(4) 0.031(4) -0.006(3) -0.003(3) -0.021(4)
C52 0.062(6) 0.068(6) 0.050(5) 0.000(5) 0.003(4) -0.036(5)
C53 0.059(6) 0.063(6) 0.038(5) 0.007(4) -0.014(4) -0.018(5)
C54 0.038(4) 0.044(4) 0.036(4) 0.004(3) -0.007(3) -0.001(4)
C55 0.044(5) 0.067(6) 0.053(5) -0.008(4) -0.014(4) -0.013(4)
C56 0.047(6) 0.072(7) 0.083(7) -0.004(6) -0.005(5) -0.012(5)
Cl1 0.0312(9) 0.0272(8) 0.0254(8) -0.0028(6) -0.0040(7) -0.0079(7)
Cr1 0.0189(5) 0.0192(5) 0.0231(5) 0.0007(4) -0.0035(4) -0.0057(4)
N1 0.025(3) 0.017(3) 0.028(3) 0.005(2) -0.006(2) -0.008(2)
N2 0.026(3) 0.027(3) 0.026(3) 0.001(2) -0.004(2) -0.010(2)
N3 0.023(3) 0.027(3) 0.021(3) 0.000(2) -0.007(2) -0.008(2)
N4 0.018(3) 0.025(3) 0.022(3) 0.001(2) -0.001(2) -0.007(2)
N5 0.035(3) 0.029(3) 0.019(3) 0.003(2) -0.002(2) -0.008(2)
N6 0.021(3) 0.017(2) 0.027(3) -0.002(2) -0.003(2) -0.003(2)

loop_
_atom_type_symbol
_atom_type_description
_atom_type_scat_dispersion_real
_atom_type_scat_dispersion_imag
_atom_type_scat_source
C C 0.0033 0.0016 'International Tables Vol C Tables 4.2.6.8 and 6.1.1.4'
H H 0.0000 0.0000 'International Tables Vol C Tables 4.2.6.8 and 6.1.1.4'
Cl Cl 0.1484 0.1585 'International Tables Vol C Tables 4.2.6.8 and 6.1.1.4'
Cr Cr 0.3209 0.6236 'International Tables Vol C Tables 4.2.6.8 and 6.1.1.4'
N N 0.0061 0.0033 'International Tables Vol C Tables 4.2.6.8 and 6.1.1.4'

loop_
_geom_angle_atom_site_label_1
_geom_angle_atom_site_label_2
_geom_angle_atom_site_label_3
_geom_angle
N1 C1 C2 123.1(2)
N1 C1 C6 119.3(3)
C2 C1 C6 117.4(3)
C3 C2 C1 121.4(3)
C3 C2 H2 119.3
C1 C2 H2 119.3
C2 C3 C4 121.9(6)
C2 C3 H3 119.0
C4 C3 H3 119.0
C5 C4 C3 117.4(7)
C5 C4 H4 121.3
C3 C4 H4 121.3
C4 C5 C6 123.3(7)
C4 C5 H5 118.3
C6 C5 H5 118.3
C5 C6 C7 117.1(6)
C5 C6 C1 118.1(5)
C7 C6 C1 124.8(5)
N2 C7 C6 128.1(6)
N2 C7 H7 116.0
C6 C7 H7 116.0
N1 C8 C9 126.8(6)
N1 C8 C13 116.5(5)
C9 C8 C13 116.5(6)
C10 C9 C8 121.2(6)
C10 C9 H9 119.4
C8 C9 H9 119.4
C11 C10 C9 122.0(6)
C11 C10 H10 119.0
C9 C10 H10 119.0
C10 C11 C12 119.5(6)
C10 C11 H11 120.3
C12 C11 H11 120.3
C14 C12 C11 124.2(6)
C14 C12 C13 117.5(6)
C11 C12 C13 118.2(6)
N3 C13 C8 116.8(5)
N3 C13 C12 120.7(6)
C8 C13 C12 122.4(6)
C15 C14 C12 119.6(6)
C15 C14 H14 120.2
C12 C14 H14 120.2
C14 C15 C16 119.6(6)
C14 C15 H15 120.2
C16 C15 H15 120.2
N3 C16 C15 123.2(6)
N3 C16 H16 118.4
C15 C16 H16 118.4
C18 C17 C22 121.6(6)
C18 C17 N2 118.1(6)
C22 C17 N2 120.2(6)
C19 C18 C17 118.1(7)
C19 C18 C23 121.1(7)
C17 C18 C23 120.5(6)
C18 C19 C20 120.9(7)
C18 C19 H19 119.6
C20 C19 H19 119.6
C21 C20 C19 120.2(7)
C21 C20 H20 119.9
C19 C20 H20 119.9
C20 C21 C22 121.5(8)
C20 C21 H21 119.2
C22 C21 H21 119.2
C21 C22 C17 117.4(7)
C21 C22 C26 119.4(7)
C17 C22 C26 123.1(6)
C18 C23 C24 113.2(6)
C18 C23 C25 109.0(6)
C24 C23 C25 110.6(6)
C18 C23 H23 107.9
C24 C23 H23 107.9
C25 C23 H23 107.9
C23 C24 H24A 109.5
C23 C24 H24B 109.5
H24A C24 H24B 109.5
C23 C24 H24C 109.5
H24A C24 H24C 109.5
H24B C24 H24C 109.5
C23 C25 H25A 109.5
C23 C25 H25B 109.5
H25A C25 H25B 109.5
C23 C25 H25C 109.5
H25A C25 H25C 109.5
H25B C25 H25C 109.5
C22 C26 C27 113.6(7)
C22 C26 C28 110.1(6)
C27 C26 C28 109.4(6)
C22 C26 H26 107.8
C27 C26 H26 107.8
C28 C26 H26 107.8
C26 C27 H27A 109.5
C26 C27 H27B 109.5
H27A C27 H27B 109.5
C26 C27 H27C 109.5
H27A C27 H27C 109.5
H27B C27 H27C 109.5
C26 C28 H28A 109.5
C26 C28 H28B 109.5
H28A C28 H28B 109.5
C26 C28 H28C 109.5
H28A C28 H28C 109.5
H28B C28 H28C 109.5
C34 C29 C30 119.1(6)
C34 C29 N4 122.2(6)
C30 C29 N4 118.6(6)
C31 C30 C29 120.5(7)
C31 C30 H30 119.8
C29 C30 H30 119.8
C30 C31 C32 119.7(7)
C30 C31 H31 120.1
C32 C31 H31 120.1
C33 C32 C31 120.0(7)
C33 C32 H32 120.0
C31 C32 H32 120.0
C32 C33 C34 121.2(7)
C32 C33 H33 119.4
C34 C33 H33 119.4
C33 C34 C29 119.5(6)
C33 C34 C35 120.4(6)
C29 C34 C35 120.1(6)
N5 C35 C34 122.4(6)
N5 C35 H35 118.8
C34 C35 H35 118.8
N4 C36 C37 128.6(6)
N4 C36 C41 116.0(5)
C37 C36 C41 115.4(6)
C38 C37 C36 121.7(7)
C38 C37 H37 119.1
C36 C37 H37 119.1
C37 C38 C39 123.1(7)
C37 C38 H38 118.4
C39 C38 H38 118.4
C38 C39 C40 117.8(6)
C38 C39 H39 121.1
C40 C39 H39 121.1
C42 C40 C41 115.5(6)
C42 C40 C39 124.4(6)
C41 C40 C39 120.1(6)
N6 C41 C40 123.8(6)
N6 C41 C36 114.5(5)
C40 C41 C36 121.7(6)
C43 C42 C40 121.2(6)
C43 C42 H42 119.4
C40 C42 H42 119.4
C42 C43 C44 119.4(6)
C42 C43 H43 120.3
C44 C43 H43 120.3
N6 C44 C43 122.5(6)
N6 C44 H44 118.8
C43 C44 H44 118.8
C46 C45 C50 122.7(6)
C46 C45 N5 115.6(6)
C50 C45 N5 121.6(7)
C45 C46 C47 118.2(7)
C45 C46 C51 120.5(6)
C47 C46 C51 121.3(7)
C48 C47 C46 119.2(8)
C48 C47 H47 120.4
C46 C47 H47 120.4
C47 C48 C49 121.6(8)
C47 C48 H48 119.2
C49 C48 H48 119.2
C48 C49 C50 121.1(9)
C48 C49 H49 119.5
C50 C49 H49 119.5
C49 C50 C45 116.9(8)
C49 C50 C54 121.9(8)
C45 C50 C54 121.0(7)
C46 C51 C52 114.2(7)
C46 C51 C53 112.2(6)
C52 C51 C53 109.0(7)
C46 C51 H51 107.0
C52 C51 H51 107.0
C53 C51 H51 107.0
C51 C52 H52A 109.5
C51 C52 H52B 109.5
H52A C52 H52B 109.5
C51 C52 H52C 109.5
H52A C52 H52C 109.5
H52B C52 H52C 109.5
C51 C53 H53A 109.5
C51 C53 H53B 109.5
H53A C53 H53B 109.5
C51 C53 H53C 109.5
H53A C53 H53C 109.5
H53B C53 H53C 109.5
C50 C54 C56 114.2(7)
C50 C54 C55 110.5(7)
C56 C54 C55 109.9(7)
C50 C54 H54 107.3
C56 C54 H54 107.3
C55 C54 H54 107.3
C54 C55 H55A 109.5
C54 C55 H55B 109.5
H55A C55 H55B 109.5
C54 C55 H55C 109.5
H55A C55 H55C 109.5
H55B C55 H55C 109.5
C54 C56 H56A 109.5
C54 C56 H56B 109.5
H56A C56 H56B 109.5
C54 C56 H56C 109.5
H56A C56 H56C 109.5
H56B C56 H56C 109.5
N1 Cr1 N4 93.3(2)
N1 Cr1 N2 89.2(2)
N4 Cr1 N2 97.6(2)
N1 Cr1 N6 167.8(2)
N4 Cr1 N6 78.9(2)
N2 Cr1 N6 101.1(2)
N1 Cr1 N3 81.11(19)
N4 Cr1 N3 93.6(2)
N2 Cr1 N3 165.6(2)
N6 Cr1 N3 89.99(19)
N1 Cr1 Cl1 95.89(16)
N4 Cr1 Cl1 169.88(15)
N2 Cr1 Cl1 86.83(15)
N6 Cr1 Cl1 91.40(15)
N3 Cr1 Cl1 83.64(14)
C1 N1 C8 121.2(5)
C1 N1 Cr1 124.4(3)
C8 N1 Cr1 113.0(4)
C7 N2 C17 116.0(5)
C7 N2 Cr1 122.0(4)
C17 N2 Cr1 121.3(4)
C16 N3 C13 119.2(5)
C16 N3 Cr1 129.5(4)
C13 N3 Cr1 110.1(4)
C36 N4 C29 114.7(5)
C36 N4 Cr1 115.0(4)
C29 N4 Cr1 129.3(4)
C35 N5 C45 117.5(6)
C44 N6 C41 117.4(5)
C44 N6 Cr1 128.6(4)
C41 N6 Cr1 113.2(4)

loop_
_geom_bond_atom_site_label_1
_geom_bond_atom_site_label_2
_geom_bond_distance
C1 N1 1.377(5)
C1 C2 1.4024
C1 C6 1.431(7)
C2 C3 1.378(7)
C2 H2 0.9500
C3 C4 1.387(10)
C3 H3 0.9500
C4 C5 1.370(10)
C4 H4 0.9500
C5 C6 1.410(9)
C5 H5 0.9500
C6 C7 1.424(9)
C7 N2 1.305(8)
C7 H7 0.9500
C8 N1 1.381(8)
C8 C9 1.414(9)
C8 C13 1.421(8)
C9 C10 1.397(9)
C9 H9 0.9500
C10 C11 1.379(10)
C10 H10 0.9500
C11 C12 1.419(10)
C11 H11 0.9500
C12 C14 1.418(9)
C12 C13 1.426(9)
C13 N3 1.374(8)
C14 C15 1.373(10)
C14 H14 0.9500
C15 C16 1.374(9)
C15 H15 0.9500
C16 N3 1.335(8)
C16 H16 0.9500
C17 C18 1.405(9)
C17 C22 1.417(9)
C17 N2 1.448(8)
C18 C19 1.391(9)
C18 C23 1.519(10)
C19 C20 1.392(11)
C19 H19 0.9500
C20 C21 1.374(11)
C20 H20 0.9500
C21 C22 1.396(10)
C21 H21 0.9500
C22 C26 1.526(10)
C23 C24 1.538(9)
C23 C25 1.540(10)
C23 H23 1.0000
C24 H24A 0.9800
C24 H24B 0.9800
C24 H24C 0.9800
C25 H25A 0.9800
C25 H25B 0.9800
C25 H25C 0.9800
C26 C27 1.536(10)
C26 C28 1.561(10)
C26 H26 1.0000
C27 H27A 0.9800
C27 H27B 0.9800
C27 H27C 0.9800
C28 H28A 0.9800
C28 H28B 0.9800
C28 H28C 0.9800
C29 C34 1.403(9)
C29 C30 1.405(9)
C29 N4 1.434(8)
C30 C31 1.396(10)
C30 H30 0.9500
C31 C32 1.398(10)
C31 H31 0.9500
C32 C33 1.372(10)
C32 H32 0.9500
C33 C34 1.400(9)
C33 H33 0.9500
C34 C35 1.451(8)
C35 N5 1.273(8)
C35 H35 0.9500
C36 N4 1.348(8)
C36 C37 1.421(9)
C36 C41 1.454(9)
C37 C38 1.382(10)
C37 H37 0.9500
C38 C39 1.385(10)
C38 H38 0.9500
C39 C40 1.420(9)
C39 H39 0.9500
C40 C42 1.403(9)
C40 C41 1.411(8)
C41 N6 1.366(8)
C42 C43 1.354(10)
C42 H42 0.9500
C43 C44 1.397(9)
C43 H43 0.9500
C44 N6 1.333(8)
C44 H44 0.9500
C45 C46 1.400(10)
C45 C50 1.402(10)
C45 N5 1.426(8)
C46 C47 1.404(11)
C46 C51 1.519(10)
C47 C48 1.377(12)
C47 H47 0.9500
C48 C49 1.385(13)
C48 H48 0.9500
C49 C50 1.387(11)
C49 H49 0.9500
C50 C54 1.496(11)
C51 C52 1.522(10)
C51 C53 1.543(10)
C51 H51 1.0000
C52 H52A 0.9800
C52 H52B 0.9800
C52 H52C 0.9800
C53 H53A 0.9800
C53 H53B 0.9800
C53 H53C 0.9800
C54 C56 1.516(11)
C54 C55 1.540(11)
C54 H54 1.0000
C55 H55A 0.9800
C55 H55B 0.9800
C55 H55C 0.9800
C56 H56A 0.9800
C56 H56B 0.9800
C56 H56C 0.9800
Cl1 Cr1 2.3439(18)
Cr1 N1 1.993(5)
Cr1 N4 2.026(5)
Cr1 N2 2.081(5)
Cr1 N6 2.084(5)
Cr1 N3 2.091(5)
